data_7155579
loop_
_publ_author_name
'Shoji, Taku'
'Sugiyama, Shuhei'
'Araki, Takanori'
'Ohta, Akira'
'Sekiguchi, Ryuta'
'Ito, Shunji'
'Mori, Shigeki'
'Okujima, Tetsuo'

_publ_section_title
;
 Synthesis of 2-amino- and 2-arylazoazulenes via nucleophilic aromatic
 substitution of 2-chloroazulenes with amines and arylhydrazines
;
_journal_name_full 'Org. Biomol. Chem.'
_journal_paper_doi 10.1039/C7OB00691H
_journal_year 2017
_chemical_formula_moiety 'C22 H20 N2 O4'
_chemical_formula_sum 'C22 H20 N2 O4'
_chemical_formula_weight 376.40
_space_group_crystal_system monoclinic
_space_group_IT_number 14
_space_group_name_Hall '-P 2ybc'
_space_group_name_H-M_alt 'P 1 21/c 1'
_symmetry_space_group_name_Hall '-P 2ybc'
_symmetry_space_group_name_H-M 'P 1 21/c 1'
_atom_sites_solution_hydrogens geom
_atom_sites_solution_primary direct
_atom_sites_solution_secondary difmap
_audit_creation_method SHELXL-2014/7
_audit_update_record
;
2016-11-24 deposited with the CCDC.
2017-04-11 downloaded from the CCDC.
;
_cell_angle_alpha 90
_cell_angle_beta 93.109(3)
_cell_angle_gamma 90
_cell_formula_units_Z 4
_cell_length_a 12.8205(4)
_cell_length_b 8.9300(3)
_cell_length_c 16.3199(6)
_cell_measurement_reflns_used 14926
_cell_measurement_temperature 100(2)
_cell_measurement_theta_max 31.31
_cell_measurement_theta_min 2.48
_cell_volume 1865.67(11)
_computing_cell_refinement 'CrysAlisPro 1.171.38.41 (Rigaku OD, 2015)'
_computing_data_collection 'CrystalClear (Rigaku Inc., 2008)'
_computing_data_reduction 'CrysAlisPro 1.171.38.41 (Rigaku OD, 2015)'
_computing_molecular_graphics 'CrystalStructure 4.2.2 (Rigaku, 2016)'
_computing_publication_material 'CrystalStructure 4.2.2 (Rigaku, 2016)'
_computing_structure_refinement 'SHELXL-2014/7 (Sheldrick, 2014)'
_computing_structure_solution 'SIR2011 (Burla, et al., 2012)'
_diffrn_ambient_temperature 100(2)
_diffrn_detector_area_resol_mean 7.111
_diffrn_measured_fraction_theta_full 1.000
_diffrn_measured_fraction_theta_max 1.000
_diffrn_measurement_device_type 'Rigaku Saturn724'
_diffrn_measurement_method \w
_diffrn_radiation_type MoK\a
_diffrn_radiation_wavelength 0.71075
_diffrn_reflns_av_R_equivalents 0.0564
_diffrn_reflns_av_unetI/netI 0.0339
_diffrn_reflns_Laue_measured_fraction_full 1.000
_diffrn_reflns_Laue_measured_fraction_max 1.000
_diffrn_reflns_limit_h_max 16
_diffrn_reflns_limit_h_min -16
_diffrn_reflns_limit_k_max 11
_diffrn_reflns_limit_k_min -11
_diffrn_reflns_limit_l_max 21
_diffrn_reflns_limit_l_min -21
_diffrn_reflns_number 31065
_diffrn_reflns_point_group_measured_fraction_full 1.000
_diffrn_reflns_point_group_measured_fraction_max 1.000
_diffrn_reflns_theta_full 25.242
_diffrn_reflns_theta_max 27.998
_diffrn_reflns_theta_min 2.500
_diffrn_source 'Varimax 50 kV 24 mA Rotating anode'
_exptl_absorpt_coefficient_mu 0.093
_exptl_absorpt_correction_T_max 0.995
_exptl_absorpt_correction_T_min 0.881
_exptl_absorpt_correction_type multi-scan
_exptl_absorpt_process_details
;
CrysAlisPro 1.171.38.41 (Rigaku Oxford Diffraction, 2015)
Empirical absorption correction using spherical harmonics,
 implemented in SCALE3 ABSPACK scaling algorithm.
;
_exptl_crystal_colour red
_exptl_crystal_density_diffrn 1.340
_exptl_crystal_density_method 'not measured'
_exptl_crystal_description needle
_exptl_crystal_F_000 792
_exptl_crystal_size_max 0.220
_exptl_crystal_size_mid 0.050
_exptl_crystal_size_min 0.050
_refine_diff_density_max 0.282
_refine_diff_density_min -0.286
_refine_diff_density_rms 0.054
_refine_ls_extinction_method none
_refine_ls_goodness_of_fit_ref 1.049
_refine_ls_hydrogen_treatment constr
_refine_ls_matrix_type full
_refine_ls_number_parameters 328
_refine_ls_number_reflns 4499
_refine_ls_number_restraints 405
_refine_ls_restrained_S_all 1.010
_refine_ls_R_factor_all 0.0577
_refine_ls_R_factor_gt 0.0428
_refine_ls_shift/su_max 0.000
_refine_ls_shift/su_mean 0.000
_refine_ls_structure_factor_coef Fsqd
_refine_ls_weighting_details 'w=1/[\s^2^(Fo^2^)+(0.0417P)^2^+0.6399P] where P=(Fo^2^+2Fc^2^)/3'
_refine_ls_weighting_scheme calc
_refine_ls_wR_factor_gt 0.0930
_refine_ls_wR_factor_ref 0.1004
_reflns_Friedel_coverage 0.000
_reflns_number_gt 3635
_reflns_number_total 4499
_reflns_threshold_expression 'I > 2\s(I)'
_cod_data_source_file c7ob00691h2.cif
_cod_data_source_block shelxl
_cod_database_code 7155579
_shelx_shelxl_version_number 2014/7
_shelx_space_group_comment
;
The symmetry employed for this shelxl refinement is uniquely defined
by the following loop, which should always be used as a source of
symmetry information in preference to the above space-group names.
They are only intended as comments.
;
_shelx_estimated_absorpt_t_min 0.980
_shelx_estimated_absorpt_t_max 0.995

loop_
_space_group_symop_operation_xyz
'x, y, z'
'-x, y+1/2, -z+1/2'
'-x, -y, -z'
'x, -y-1/2, z-1/2'

loop_
_atom_site_label
_atom_site_type_symbol
_atom_site_fract_x
_atom_site_fract_y
_atom_site_fract_z
_atom_site_U_iso_or_equiv
_atom_site_adp_type
_atom_site_occupancy
_atom_site_site_symmetry_order
_atom_site_calc_flag
_atom_site_refinement_flags_posn
_atom_site_refinement_flags_adp
_atom_site_refinement_flags_occupancy
_atom_site_disorder_assembly
_atom_site_disorder_group
O1 O 0.53499(7) 0.42854(10) 0.67768(6) 0.0204(2) Uani 1 1 d . . . . .
O2 O 0.58734(7) 0.59783(10) 0.58704(6) 0.0218(2) Uani 1 1 d . . . . .
O3 O 0.96118(7) 0.19854(10) 0.45700(6) 0.0191(2) Uani 1 1 d . . . . .
O4 O 0.85651(8) 0.35255(12) 0.38135(6) 0.0245(2) Uani 1 1 d . . . . .
C1 C 0.67120(10) 0.36611(14) 0.59008(8) 0.0156(3) Uani 1 1 d . . . . .
C2 C 0.73260(10) 0.39871(14) 0.52325(8) 0.0167(3) Uani 1 1 d . . . . .
C3 C 0.80303(10) 0.28091(14) 0.51094(8) 0.0153(3) Uani 1 1 d . . . . .
C4 C 0.78563(9) 0.16871(14) 0.57049(7) 0.0140(3) Uani 1 1 d . . . . .
C5 C 0.83640(10) 0.03080(14) 0.57588(8) 0.0157(3) Uani 1 1 d . . . . .
H5 H 0.8892 0.0159 0.5381 0.019 Uiso 1 1 calc R U . . .
C6 C 0.82058(10) -0.08809(15) 0.62890(8) 0.0176(3) Uani 1 1 d . . . . .
H6 H 0.8615 -0.1748 0.6204 0.021 Uiso 1 1 calc R U . . .
C7 C 0.75330(10) -0.09771(15) 0.69254(8) 0.0187(3) Uani 1 1 d . . . . .
H7 H 0.7554 -0.1895 0.7220 0.022 Uiso 1 1 calc R U . . .
C8 C 0.68333(10) 0.00822(15) 0.71908(8) 0.0178(3) Uani 1 1 d . . . . .
H8 H 0.6461 -0.0198 0.7655 0.021 Uiso 1 1 calc R U . . .
C9 C 0.66013(10) 0.14973(14) 0.68724(8) 0.0161(3) Uani 1 1 d . . . . .
H9 H 0.6086 0.2041 0.7146 0.019 Uiso 1 1 calc R U . . .
C10 C 0.70172(9) 0.22312(14) 0.62092(7) 0.0139(3) Uani 1 1 d . . . . .
C11 C 0.59149(10) 0.46315(14) 0.62343(8) 0.0160(3) Uani 1 1 d . . . . .
C12 C 0.50826(11) 0.70068(15) 0.61422(8) 0.0206(3) Uani 1 1 d . . . . .
H12A H 0.5255 0.7332 0.6713 0.025 Uiso 1 1 calc R U . . .
H12B H 0.4389 0.6516 0.6120 0.025 Uiso 1 1 calc R U . . .
C13 C 0.50751(11) 0.83300(15) 0.55683(8) 0.0225(3) Uani 1 1 d . . . . .
H13A H 0.4886 0.7995 0.5008 0.027 Uiso 1 1 calc R U . . .
H13B H 0.5771 0.8787 0.5586 0.027 Uiso 1 1 calc R U . . .
H13C H 0.4564 0.9068 0.5738 0.027 Uiso 1 1 calc R U . . .
N1 N 0.71434(11) 0.52233(16) 0.46977(9) 0.0150(3) Uani 0.872(3) 1 d D U P A 1
N2 N 0.78891(11) 0.61295(16) 0.47033(8) 0.0165(3) Uani 0.872(3) 1 d D U P A 1
C14 C 0.76942(19) 0.73640(18) 0.41541(10) 0.0151(4) Uani 0.872(3) 1 d D U P A 1
C15 C 0.67126(16) 0.7740(2) 0.38054(12) 0.0158(4) Uani 0.872(3) 1 d D U P A 1
H15 H 0.6119 0.7155 0.3918 0.019 Uiso 0.872(3) 1 calc R U P A 1
C16 C 0.66100(17) 0.8974(2) 0.32937(14) 0.0187(4) Uani 0.872(3) 1 d D U P A 1
H16 H 0.5943 0.9240 0.3056 0.022 Uiso 0.872(3) 1 calc R U P A 1
C17 C 0.74846(17) 0.9829(3) 0.31256(14) 0.0203(5) Uani 0.872(3) 1 d D U P A 1
H17 H 0.7413 1.0673 0.2773 0.024 Uiso 0.872(3) 1 calc R U P A 1
C18 C 0.84594(17) 0.9445(2) 0.34740(13) 0.0210(4) Uani 0.872(3) 1 d D U P A 1
H18 H 0.9055 1.0022 0.3356 0.025 Uiso 0.872(3) 1 calc R U P A 1
C19 C 0.85664(15) 0.8219(2) 0.39956(11) 0.0188(4) Uani 0.872(3) 1 d D U P A 1
H19 H 0.9231 0.7966 0.4242 0.023 Uiso 0.872(3) 1 calc R U P A 1
N1A N 0.7596(8) 0.5527(12) 0.4962(6) 0.0162(18) Uani 0.128(3) 1 d D U P A 2
N2A N 0.6960(7) 0.5879(10) 0.4387(6) 0.0165(15) Uani 0.128(3) 1 d D U P A 2
C14A C 0.7227(12) 0.7301(13) 0.4023(7) 0.0151(15) Uani 0.128(3) 1 d D U P A 2
C15A C 0.6478(11) 0.8110(16) 0.3584(8) 0.0176(18) Uani 0.128(3) 1 d D U P A 2
H15A H 0.5774 0.7775 0.3534 0.021 Uiso 0.128(3) 1 calc R U P A 2
C16A C 0.6773(13) 0.9415(17) 0.3222(11) 0.0184(19) Uani 0.128(3) 1 d D U P A 2
H16A H 0.6253 1.0026 0.2954 0.022 Uiso 0.128(3) 1 calc R U P A 2
C17A C 0.7800(13) 0.987(2) 0.3234(11) 0.0192(19) Uani 0.128(3) 1 d D U P A 2
H17A H 0.7997 1.0737 0.2942 0.023 Uiso 0.128(3) 1 calc R U P A 2
C18A C 0.8522(12) 0.9050(17) 0.3674(10) 0.0188(19) Uani 0.128(3) 1 d D U P A 2
H18A H 0.9232 0.9361 0.3712 0.023 Uiso 0.128(3) 1 calc R U P A 2
C19A C 0.8228(12) 0.7768(15) 0.4065(8) 0.0160(16) Uani 0.128(3) 1 d D U P A 2
H19A H 0.8740 0.7199 0.4370 0.019 Uiso 0.128(3) 1 calc R U P A 2
C20 C 0.88204(10) 0.27210(14) 0.44918(8) 0.0162(3) Uani 1 1 d . . . . .
C21 C 0.93773(11) 0.36313(18) 0.32257(9) 0.0276(3) Uani 1 1 d . . . . .
H21A H 0.9061 0.3933 0.2684 0.033 Uiso 1 1 calc R U . . .
H21B H 0.9706 0.2638 0.3164 0.033 Uiso 1 1 calc R U . . .
C22 C 1.01999(14) 0.47566(18) 0.35032(11) 0.0370(4) Uani 1 1 d . . . . .
H22A H 1.0511 0.4462 0.4041 0.044 Uiso 1 1 calc R U . . .
H22B H 0.9879 0.5748 0.3544 0.044 Uiso 1 1 calc R U . . .
H22C H 1.0744 0.4791 0.3105 0.044 Uiso 1 1 calc R U . . .

loop_
_atom_site_aniso_label
_atom_site_aniso_U_11
_atom_site_aniso_U_22
_atom_site_aniso_U_33
_atom_site_aniso_U_23
_atom_site_aniso_U_13
_atom_site_aniso_U_12
O1 0.0193(5) 0.0198(5) 0.0227(5) 0.0017(4) 0.0081(4) 0.0026(4)
O2 0.0235(5) 0.0147(5) 0.0283(5) 0.0040(4) 0.0115(4) 0.0066(4)
O3 0.0166(4) 0.0207(5) 0.0203(5) 0.0043(4) 0.0044(4) 0.0036(4)
O4 0.0235(5) 0.0312(6) 0.0197(5) 0.0114(4) 0.0095(4) 0.0102(4)
C1 0.0161(6) 0.0145(6) 0.0163(6) 0.0010(5) 0.0025(5) -0.0008(5)
C2 0.0182(6) 0.0147(6) 0.0174(6) 0.0024(5) 0.0018(5) 0.0007(5)
C3 0.0157(6) 0.0147(6) 0.0158(6) 0.0006(5) 0.0023(5) 0.0008(5)
C4 0.0134(6) 0.0144(6) 0.0140(6) -0.0010(5) 0.0004(5) -0.0012(5)
C5 0.0163(6) 0.0158(6) 0.0154(6) -0.0008(5) 0.0028(5) 0.0015(5)
C6 0.0191(6) 0.0139(6) 0.0198(6) 0.0002(5) 0.0023(5) 0.0029(5)
C7 0.0208(6) 0.0154(6) 0.0198(7) 0.0040(5) 0.0013(5) -0.0015(5)
C8 0.0186(6) 0.0182(7) 0.0171(6) 0.0033(5) 0.0046(5) -0.0020(5)
C9 0.0158(6) 0.0170(6) 0.0159(6) -0.0017(5) 0.0034(5) -0.0010(5)
C10 0.0134(6) 0.0132(6) 0.0151(6) -0.0016(5) -0.0001(5) -0.0021(5)
C11 0.0153(6) 0.0141(6) 0.0185(6) 0.0004(5) 0.0007(5) -0.0004(5)
C12 0.0207(6) 0.0180(7) 0.0237(7) -0.0019(5) 0.0067(5) 0.0069(5)
C13 0.0272(7) 0.0182(7) 0.0221(7) -0.0008(5) 0.0016(6) 0.0080(6)
N1 0.0164(7) 0.0128(7) 0.0159(7) 0.0004(6) 0.0028(6) 0.0008(6)
N2 0.0187(7) 0.0145(7) 0.0166(7) 0.0013(5) 0.0031(5) -0.0009(5)
C14 0.0198(9) 0.0126(7) 0.0130(7) -0.0001(6) 0.0021(7) -0.0010(7)
C15 0.0217(9) 0.0125(9) 0.0134(9) -0.0003(6) 0.0025(7) 0.0021(7)
C16 0.0251(10) 0.0150(11) 0.0163(9) -0.0014(9) 0.0026(7) 0.0023(8)
C17 0.0301(13) 0.0141(8) 0.0165(9) 0.0024(7) 0.0007(9) 0.0013(9)
C18 0.0315(10) 0.0151(10) 0.0163(10) 0.0025(7) 0.0005(8) -0.0062(8)
C19 0.0238(9) 0.0165(9) 0.0159(8) 0.0001(7) -0.0009(7) -0.0037(7)
N1A 0.014(3) 0.018(3) 0.018(3) -0.001(3) 0.006(3) 0.000(3)
N2A 0.019(3) 0.014(3) 0.017(3) 0.002(2) 0.003(2) 0.002(2)
C14A 0.017(3) 0.015(3) 0.014(3) 0.003(2) 0.001(3) -0.001(3)
C15A 0.023(3) 0.015(3) 0.015(3) 0.004(3) 0.001(3) 0.004(3)
C16A 0.027(3) 0.013(3) 0.015(3) 0.002(3) 0.003(3) -0.002(3)
C17A 0.025(3) 0.014(3) 0.018(3) 0.003(3) 0.002(3) -0.004(3)
C18A 0.023(3) 0.015(3) 0.018(3) 0.004(3) -0.002(3) 0.000(3)
C19A 0.020(3) 0.013(3) 0.015(3) 0.006(3) 0.000(3) -0.001(3)
C20 0.0188(6) 0.0143(6) 0.0158(6) 0.0009(5) 0.0025(5) -0.0001(5)
C21 0.0258(7) 0.0385(9) 0.0196(7) 0.0124(6) 0.0115(6) 0.0106(6)
C22 0.0418(10) 0.0270(8) 0.0448(10) 0.0088(7) 0.0264(8) 0.0018(7)

loop_
_atom_type_symbol
_atom_type_description
_atom_type_scat_dispersion_real
_atom_type_scat_dispersion_imag
_atom_type_scat_source
C C 0.0033 0.0016 'International Tables Vol C Tables 4.2.6.8 and 6.1.1.4'
H H 0.0000 0.0000 'International Tables Vol C Tables 4.2.6.8 and 6.1.1.4'
N N 0.0061 0.0033 'International Tables Vol C Tables 4.2.6.8 and 6.1.1.4'
O O 0.0106 0.0060 'International Tables Vol C Tables 4.2.6.8 and 6.1.1.4'

loop_
_geom_angle_atom_site_label_1
_geom_angle_atom_site_label_2
_geom_angle_atom_site_label_3
_geom_angle
C11 O2 C12 116.28(10)
C20 O4 C21 115.21(10)
C2 C1 C10 107.78(11)
C2 C1 C11 126.48(11)
C10 C1 C11 125.73(11)
C3 C2 C1 110.21(11)
C3 C2 N1 125.41(12)
C1 C2 N1 123.80(12)
C3 C2 N1A 119.1(4)
C1 C2 N1A 124.6(4)
C2 C3 C4 107.67(11)
C2 C3 C20 127.53(12)
C4 C3 C20 124.79(11)
C5 C4 C3 125.17(12)
C5 C4 C10 127.54(12)
C3 C4 C10 107.22(11)
C6 C5 C4 129.08(12)
C6 C5 H5 115.5
C4 C5 H5 115.5
C7 C6 C5 129.04(12)
C7 C6 H6 115.5
C5 C6 H6 115.5
C6 C7 C8 128.99(12)
C6 C7 H7 115.5
C8 C7 H7 115.5
C7 C8 C9 129.07(12)
C7 C8 H8 115.5
C9 C8 H8 115.5
C8 C9 C10 129.25(12)
C8 C9 H9 115.4
C10 C9 H9 115.4
C9 C10 C1 125.99(12)
C9 C10 C4 126.88(12)
C1 C10 C4 107.12(11)
O1 C11 O2 122.71(12)
O1 C11 C1 125.13(12)
O2 C11 C1 112.16(11)
O2 C12 C13 106.65(11)
O2 C12 H12A 110.4
C13 C12 H12A 110.4
O2 C12 H12B 110.4
C13 C12 H12B 110.4
H12A C12 H12B 108.6
C12 C13 H13A 109.5
C12 C13 H13B 109.5
H13A C13 H13B 109.5
C12 C13 H13C 109.5
H13A C13 H13C 109.5
H13B C13 H13C 109.5
N2 N1 C2 113.45(15)
N1 N2 C14 112.65(15)
C19 C14 C15 120.63(15)
C19 C14 N2 115.07(19)
C15 C14 N2 124.3(2)
C16 C15 C14 119.49(17)
C16 C15 H15 120.3
C14 C15 H15 120.3
C15 C16 C17 120.2(2)
C15 C16 H16 119.9
C17 C16 H16 119.9
C18 C17 C16 120.0(2)
C18 C17 H17 120.0
C16 C17 H17 120.0
C17 C18 C19 120.2(2)
C17 C18 H18 119.9
C19 C18 H18 119.9
C18 C19 C14 119.55(17)
C18 C19 H19 120.2
C14 C19 H19 120.2
N2A N1A C2 107.5(10)
N1A N2A C14A 111.6(10)
C19A C14A C15A 120.1(11)
C19A C14A N2A 119.7(12)
C15A C14A N2A 120.0(13)
C16A C15A C14A 118.1(13)
C16A C15A H15A 121.0
C14A C15A H15A 121.0
C15A C16A C17A 122.1(15)
C15A C16A H16A 118.9
C17A C16A H16A 118.9
C18A C17A C16A 118.2(15)
C18A C17A H17A 120.9
C16A C17A H17A 120.9
C17A C18A C19A 119.9(13)
C17A C18A H18A 120.0
C19A C18A H18A 120.0
C14A C19A C18A 121.3(11)
C14A C19A H19A 119.3
C18A C19A H19A 119.3
O3 C20 O4 122.83(12)
O3 C20 C3 124.21(12)
O4 C20 C3 112.95(11)
O4 C21 C22 111.01(13)
O4 C21 H21A 109.4
C22 C21 H21A 109.4
O4 C21 H21B 109.4
C22 C21 H21B 109.4
H21A C21 H21B 108.0
C21 C22 H22A 109.5
C21 C22 H22B 109.5
H22A C22 H22B 109.5
C21 C22 H22C 109.5
H22A C22 H22C 109.5
H22B C22 H22C 109.5

loop_
_geom_bond_atom_site_label_1
_geom_bond_atom_site_label_2
_geom_bond_distance
O1 C11 1.2140(16)
O2 C11 1.3411(15)
O2 C12 1.4550(15)
O3 C20 1.2096(15)
O4 C20 1.3450(15)
O4 C21 1.4567(16)
C1 C2 1.4096(18)
C1 C10 1.4197(17)
C1 C11 1.4670(18)
C2 C3 1.4078(18)
C2 N1 1.4188(19)
C2 N1A 1.491(12)
C3 C4 1.4219(17)
C3 C20 1.4694(18)
C4 C5 1.3934(18)
C4 C10 1.4721(17)
C5 C6 1.3914(18)
C5 H5 0.9500
C6 C7 1.3883(19)
C6 H6 0.9500
C7 C8 1.3891(19)
C7 H7 0.9500
C8 C9 1.3924(18)
C8 H8 0.9500
C9 C10 1.3957(17)
C9 H9 0.9500
C12 C13 1.5075(19)
C12 H12A 0.9900
C12 H12B 0.9900
C13 H13A 0.9800
C13 H13B 0.9800
C13 H13C 0.9800
N1 N2 1.252(2)
N2 C14 1.434(2)
C14 C19 1.390(2)
C14 C15 1.394(2)
C15 C16 1.384(3)
C15 H15 0.9500
C16 C17 1.396(3)
C16 H16 0.9500
C17 C18 1.388(3)
C17 H17 0.9500
C18 C19 1.389(2)
C18 H18 0.9500
C19 H19 0.9500
N1A N2A 1.249(12)
N2A C14A 1.451(12)
C14A C19A 1.347(13)
C14A C15A 1.372(13)
C15A C16A 1.370(13)
C15A H15A 0.9500
C16A C17A 1.377(14)
C16A H16A 0.9500
C17A C18A 1.356(14)
C17A H17A 0.9500
C18A C19A 1.373(14)
C18A H18A 0.9500
C19A H19A 0.9500
C21 C22 1.508(2)
C21 H21A 0.9900
C21 H21B 0.9900
C22 H22A 0.9800
C22 H22B 0.9800
C22 H22C 0.9800

loop_
_geom_torsion_atom_site_label_1
_geom_torsion_atom_site_label_2
_geom_torsion_atom_site_label_3
_geom_torsion_atom_site_label_4
_geom_torsion
C10 C1 C2 C3 -0.79(15)
C11 C1 C2 C3 177.97(12)
C10 C1 C2 N1 170.80(12)
C11 C1 C2 N1 -10.4(2)
C10 C1 C2 N1A -152.8(5)
C11 C1 C2 N1A 26.0(5)
C1 C2 C3 C4 0.85(15)
N1 C2 C3 C4 -170.58(13)
N1A C2 C3 C4 154.6(5)
C1 C2 C3 C20 -178.50(12)
N1 C2 C3 C20 10.1(2)
N1A C2 C3 C20 -24.7(5)
C2 C3 C4 C5 176.61(12)
C20 C3 C4 C5 -4.0(2)
C2 C3 C4 C10 -0.56(14)
C20 C3 C4 C10 178.81(11)
C3 C4 C5 C6 -176.23(13)
C10 C4 C5 C6 0.4(2)
C4 C5 C6 C7 -3.1(2)
C5 C6 C7 C8 0.9(2)
C6 C7 C8 C9 2.2(2)
C7 C8 C9 C10 -0.8(2)
C8 C9 C10 C1 177.54(13)
C8 C9 C10 C4 -3.2(2)
C2 C1 C10 C9 179.81(12)
C11 C1 C10 C9 1.0(2)
C2 C1 C10 C4 0.42(14)
C11 C1 C10 C4 -178.36(12)
C5 C4 C10 C9 3.6(2)
C3 C4 C10 C9 -179.29(12)
C5 C4 C10 C1 -176.99(12)
C3 C4 C10 C1 0.08(14)
C12 O2 C11 O1 -1.97(18)
C12 O2 C11 C1 178.15(11)
C2 C1 C11 O1 175.00(13)
C10 C1 C11 O1 -6.4(2)
C2 C1 C11 O2 -5.13(19)
C10 C1 C11 O2 173.42(12)
C11 O2 C12 C13 -171.65(11)
C3 C2 N1 N2 -71.12(18)
C1 C2 N1 N2 118.57(15)
C2 N1 N2 C14 179.49(12)
N1 N2 C14 C19 -166.30(14)
N1 N2 C14 C15 15.1(2)
C19 C14 C15 C16 0.3(3)
N2 C14 C15 C16 178.83(16)
C14 C15 C16 C17 0.3(3)
C15 C16 C17 C18 -0.2(3)
C16 C17 C18 C19 -0.5(3)
C17 C18 C19 C14 1.1(3)
C15 C14 C19 C18 -1.0(3)
N2 C14 C19 C18 -179.70(15)
C3 C2 N1A N2A 113.5(7)
C1 C2 N1A N2A -96.8(7)
C2 N1A N2A C14A -173.9(8)
N1A N2A C14A C19A 26.4(15)
N1A N2A C14A C15A -158.7(12)
C19A C14A C15A C16A -2(2)
N2A C14A C15A C16A -177.3(13)
C14A C15A C16A C17A 5(3)
C15A C16A C17A C18A -5(3)
C16A C17A C18A C19A 3(3)
C15A C14A C19A C18A 0(2)
N2A C14A C19A C18A 175.0(12)
C17A C18A C19A C14A 0(2)
C21 O4 C20 O3 -8.63(19)
C21 O4 C20 C3 172.63(12)
C2 C3 C20 O3 153.92(13)
C4 C3 C20 O3 -25.3(2)
C2 C3 C20 O4 -27.36(19)
C4 C3 C20 O4 153.40(12)
C20 O4 C21 C22 -77.77(15)
